data_7230676
loop_
_publ_author_name
'Sun, Li'
'Guo, Rui-Yun'
'Yang, Xiao-Dong'
'Ma, Shuai'
'Zhang, Jie'

_publ_section_title
;
 Vapour-driven crystal-to-crystal transformation showing an interlocking
 switch of the coordination polymer chains between 1D and 3D
;
_journal_issue 24
_journal_name_full CrystEngComm
_journal_page_first 3297
_journal_paper_doi 10.1039/C8CE00591E
_journal_volume 20
_journal_year 2018
_chemical_formula_sum 'C20 H26 Cd Cl2 N2 O7'
_chemical_formula_weight 589.73
_space_group_crystal_system monoclinic
_space_group_IT_number 15
_space_group_name_Hall '-C 2yc'
_space_group_name_H-M_alt 'C 1 2/c 1'
_symmetry_space_group_name_Hall '-C 2yc'
_symmetry_space_group_name_H-M 'C 1 2/c 1'
_atom_sites_solution_hydrogens geom
_audit_creation_method SHELXL-2017/1
_audit_update_record
;
2018-01-11 deposited with the CCDC.
2018-05-17 downloaded from the CCDC.
;
_cell_angle_alpha 90
_cell_angle_beta 98.122(4)
_cell_angle_gamma 90
_cell_formula_units_Z 8
_cell_length_a 29.9946(12)
_cell_length_b 12.7727(9)
_cell_length_c 13.3844(6)
_cell_measurement_reflns_used 4161
_cell_measurement_temperature 293(2)
_cell_measurement_theta_max 29.5021
_cell_measurement_theta_min 2.9438
_cell_volume 5076.3(5)
_computing_cell_refinement 'CrysAlisPro, Agilent Technologies,Version 1.171.35.19'
_computing_data_collection 'CrysAlisPro, Agilent Technologies,Version 1.171.35.19'
_computing_data_reduction 'CrysAlisPro, Agilent Technologies,Version 1.171.35.19'
_computing_structure_refinement 'SHELXL-2017/1 (Sheldrick, 2017)'
_diffrn_ambient_temperature 293(2)
_diffrn_measured_fraction_theta_full 0.998
_diffrn_measured_fraction_theta_max 0.848
_diffrn_measurement_device_type 'Xcalibur, Atlas, Gemini ultra'
_diffrn_radiation_type MoK\a
_diffrn_radiation_wavelength 0.71073
_diffrn_reflns_av_R_equivalents 0.0263
_diffrn_reflns_av_unetI/netI 0.0358
_diffrn_reflns_Laue_measured_fraction_full 0.998
_diffrn_reflns_Laue_measured_fraction_max 0.848
_diffrn_reflns_limit_h_max 37
_diffrn_reflns_limit_h_min -40
_diffrn_reflns_limit_k_max 16
_diffrn_reflns_limit_k_min -9
_diffrn_reflns_limit_l_max 13
_diffrn_reflns_limit_l_min -17
_diffrn_reflns_number 14724
_diffrn_reflns_point_group_measured_fraction_full 0.998
_diffrn_reflns_point_group_measured_fraction_max 0.848
_diffrn_reflns_theta_full 25.242
_diffrn_reflns_theta_max 29.567
_diffrn_reflns_theta_min 3.185
_exptl_absorpt_coefficient_mu 1.111
_exptl_absorpt_correction_T_max 1.00000
_exptl_absorpt_correction_T_min 0.82336
_exptl_absorpt_correction_type multi-scan
_exptl_crystal_colour pink
_exptl_crystal_density_diffrn 1.543
_exptl_crystal_description needle
_exptl_crystal_F_000 2384
_exptl_crystal_size_max 1.50
_exptl_crystal_size_mid 1.31
_exptl_crystal_size_min 0.51
_refine_diff_density_max 0.766
_refine_diff_density_min -0.749
_refine_diff_density_rms 0.104
_refine_ls_extinction_method none
_refine_ls_goodness_of_fit_ref 1.043
_refine_ls_hydrogen_treatment constr
_refine_ls_matrix_type full
_refine_ls_number_parameters 284
_refine_ls_number_reflns 6042
_refine_ls_number_restraints 0
_refine_ls_restrained_S_all 1.043
_refine_ls_R_factor_all 0.0712
_refine_ls_R_factor_gt 0.0485
_refine_ls_shift/su_max 0.002
_refine_ls_shift/su_mean 0.000
_refine_ls_structure_factor_coef Fsqd
_refine_ls_weighting_details 'w=1/[\s^2^(Fo^2^)+(0.0813P)^2^+11.6731P] where P=(Fo^2^+2Fc^2^)/3'
_refine_ls_weighting_scheme calc
_refine_ls_wR_factor_gt 0.1387
_refine_ls_wR_factor_ref 0.1609
_reflns_Friedel_coverage 0.000
_reflns_number_gt 4449
_reflns_number_total 6042
_reflns_threshold_expression 'I > 2\s(I)'
_cod_data_source_file c8ce00591e2.cif
_cod_data_source_block 2
_cod_depositor_comments 'Adding full bibliography for 7230674--7230676.cif.'
_cod_database_code 7230676
_shelx_shelxl_version_number 2017/1
_shelx_space_group_comment
;
The symmetry employed for this shelxl refinement is uniquely defined
by the following loop, which should always be used as a source of
symmetry information in preference to the above space-group names.
They are only intended as comments.
;

loop_
_space_group_symop_operation_xyz
'x, y, z'
'-x, y, -z+1/2'
'x+1/2, y+1/2, z'
'-x+1/2, y+1/2, -z+1/2'
'-x, -y, -z'
'x, -y, z-1/2'
'-x+1/2, -y+1/2, -z'
'x+1/2, -y+1/2, z-1/2'

loop_
_atom_site_label
_atom_site_type_symbol
_atom_site_fract_x
_atom_site_fract_y
_atom_site_fract_z
_atom_site_U_iso_or_equiv
_atom_site_adp_type
_atom_site_occupancy
_atom_site_site_symmetry_order
_atom_site_calc_flag
_atom_site_refinement_flags_posn
_atom_site_refinement_flags_adp
_atom_site_refinement_flags_occupancy
Cd1 Cd 0.69034(2) -0.25758(3) 0.93373(2) 0.04567(14) Uani 1 1 d . . .
Cl1 Cl 0.65280(8) -0.40111(19) 1.01515(19) 0.1225(8) Uani 1 1 d . . .
Cl2 Cl 0.76654(4) -0.36181(10) 0.93357(8) 0.0547(3) Uani 1 1 d . . .
O1 O 0.29495(12) 0.1688(3) 0.2160(2) 0.0657(10) Uani 1 1 d . . .
O2 O 0.33609(15) 0.3084(4) 0.2382(3) 0.0821(12) Uani 1 1 d . . .
N1 N 0.62431(11) -0.1549(3) 0.9297(3) 0.0482(8) Uani 1 1 d . . .
N2 N 0.34574(11) 0.1652(3) 0.7560(2) 0.0464(9) Uani 1 1 d . . .
C1 C 0.58456(16) -0.1978(5) 0.8997(4) 0.0654(13) Uani 1 1 d . . .
H1 H 0.583191 -0.269675 0.888522 0.078 Uiso 1 1 calc R U .
C2 C 0.62531(14) -0.0530(4) 0.9449(3) 0.0502(11) Uani 1 1 d . . .
H2 H 0.653024 -0.022070 0.966926 0.060 Uiso 1 1 calc R U .
C3 C 0.54471(15) -0.1408(5) 0.8840(4) 0.0643(14) Uani 1 1 d . . .
H3 H 0.517447 -0.174571 0.863901 0.077 Uiso 1 1 calc R U .
C4 C 0.58766(14) 0.0110(4) 0.9300(3) 0.0502(10) Uani 1 1 d . . .
H4 H 0.590321 0.082739 0.940880 0.060 Uiso 1 1 calc R U .
C5 C 0.54589(13) -0.0339(4) 0.8986(3) 0.0463(10) Uani 1 1 d . . .
C6 C 0.50537(15) 0.0326(4) 0.8789(3) 0.0546(12) Uani 1 1 d . . .
H6 H 0.509167 0.104906 0.879860 0.066 Uiso 1 1 calc R U .
C7 C 0.46428(14) -0.0046(4) 0.8600(3) 0.0524(11) Uani 1 1 d . . .
H7 H 0.460565 -0.076632 0.865216 0.063 Uiso 1 1 calc R U .
C8 C 0.42325(13) 0.0598(4) 0.8308(3) 0.0452(10) Uani 1 1 d . . .
C9 C 0.38231(14) 0.0078(4) 0.8070(3) 0.0481(10) Uani 1 1 d . . .
H9 H 0.380683 -0.064188 0.816567 0.058 Uiso 1 1 calc R U .
C10 C 0.42288(15) 0.1673(4) 0.8215(3) 0.0564(12) Uani 1 1 d . . .
H10 H 0.449202 0.205107 0.840690 0.068 Uiso 1 1 calc R U .
C11 C 0.34474(14) 0.0625(4) 0.7698(3) 0.0507(11) Uani 1 1 d . . .
H11 H 0.317613 0.026987 0.753637 0.061 Uiso 1 1 calc R U .
C12 C 0.38391(18) 0.2191(4) 0.7840(4) 0.0589(12) Uani 1 1 d . . .
H12 H 0.383971 0.291610 0.778008 0.071 Uiso 1 1 calc R U .
C13 C 0.30550(17) 0.2209(5) 0.7026(3) 0.0603(14) Uani 1 1 d . . .
H13A H 0.304376 0.291585 0.728756 0.072 Uiso 1 1 calc R U .
H13B H 0.278269 0.184746 0.714197 0.072 Uiso 1 1 calc R U .
C14 C 0.30824(14) 0.2246(4) 0.5909(3) 0.0494(11) Uani 1 1 d . . .
C15 C 0.28828(14) 0.1464(4) 0.5277(3) 0.0498(10) Uani 1 1 d . . .
H15 H 0.273078 0.091871 0.554309 0.060 Uiso 1 1 calc R U .
C16 C 0.33017(16) 0.3057(5) 0.5505(3) 0.0591(12) Uani 1 1 d . . .
H16 H 0.343297 0.358741 0.592311 0.071 Uiso 1 1 calc R U .
C17 C 0.29094(14) 0.1491(4) 0.4244(3) 0.0488(10) Uani 1 1 d . . .
H17 H 0.277732 0.096366 0.382397 0.059 Uiso 1 1 calc R U .
C18 C 0.33279(17) 0.3086(5) 0.4478(3) 0.0596(12) Uani 1 1 d . . .
H18 H 0.347785 0.363461 0.421245 0.072 Uiso 1 1 calc R U .
C19 C 0.31334(15) 0.2308(4) 0.3848(3) 0.0472(10) Uani 1 1 d . . .
C20 C 0.31494(17) 0.2366(4) 0.2718(3) 0.0526(12) Uani 1 1 d . . .
O1W O 0.6328(5) 0.4850(12) 0.7546(10) 0.294(6) Uiso 1 1 d . . .
O2W O 0.7722(2) 0.9836(5) 0.8156(5) 0.141(2) Uani 1 1 d . . .
O3W O 0.5661(3) 0.7289(7) 0.6482(8) 0.170(3) Uani 1 1 d . . .
O4W O 0.5329(4) 0.2972(9) 0.9332(9) 0.230(5) Uani 1 1 d . . .
O5W O 0.500000 0.6169(13) 0.750000 0.281(9) Uani 1 2 d S T P
O6W O 0.5566(8) 0.5678(19) 0.0459(17) 0.256(10) Uiso 0.5 1 d . . P

loop_
_atom_site_aniso_label
_atom_site_aniso_U_11
_atom_site_aniso_U_22
_atom_site_aniso_U_33
_atom_site_aniso_U_23
_atom_site_aniso_U_13
_atom_site_aniso_U_12
Cd1 0.03400(19) 0.0630(3) 0.0396(2) 0.00425(13) 0.00379(13) 0.01002(13)
Cl1 0.1078(14) 0.1095(16) 0.1561(19) 0.0573(14) 0.0389(13) 0.0155(12)
Cl2 0.0447(5) 0.0663(7) 0.0507(6) -0.0106(5) -0.0015(4) 0.0211(5)
O1 0.063(2) 0.090(3) 0.0421(16) 0.0002(18) 0.0018(15) 0.015(2)
O2 0.092(3) 0.108(3) 0.0475(19) 0.008(2) 0.0157(19) -0.017(3)
N1 0.0340(17) 0.062(2) 0.0479(19) 0.0036(17) 0.0034(14) 0.0072(17)
N2 0.0368(17) 0.069(3) 0.0339(16) 0.0058(16) 0.0047(13) 0.0181(17)
C1 0.041(2) 0.070(4) 0.082(3) -0.008(3) -0.002(2) 0.003(2)
C2 0.035(2) 0.073(3) 0.043(2) 0.006(2) 0.0082(16) 0.003(2)
C3 0.031(2) 0.089(4) 0.070(3) -0.006(3) -0.001(2) 0.000(2)
C4 0.042(2) 0.067(3) 0.042(2) 0.007(2) 0.0052(17) 0.004(2)
C5 0.035(2) 0.070(3) 0.0344(19) 0.0042(19) 0.0062(15) 0.009(2)
C6 0.047(2) 0.077(3) 0.040(2) 0.002(2) 0.0061(18) 0.015(2)
C7 0.041(2) 0.076(3) 0.040(2) 0.006(2) 0.0059(17) 0.017(2)
C8 0.0339(19) 0.073(3) 0.0282(17) 0.0036(18) 0.0041(14) 0.013(2)
C9 0.044(2) 0.061(3) 0.040(2) 0.0064(19) 0.0064(17) 0.008(2)
C10 0.042(2) 0.068(3) 0.057(3) 0.001(2) -0.0028(19) -0.001(2)
C11 0.038(2) 0.074(3) 0.039(2) 0.004(2) 0.0022(16) 0.009(2)
C12 0.058(3) 0.063(3) 0.053(3) 0.000(2) 0.000(2) 0.011(2)
C13 0.048(3) 0.090(4) 0.042(2) 0.008(2) 0.0044(19) 0.034(3)
C14 0.038(2) 0.068(3) 0.041(2) 0.006(2) 0.0024(17) 0.023(2)
C15 0.043(2) 0.057(3) 0.048(2) 0.013(2) 0.0037(18) 0.016(2)
C16 0.055(3) 0.070(3) 0.050(2) 0.000(2) 0.001(2) -0.002(3)
C17 0.044(2) 0.054(3) 0.047(2) 0.0027(19) 0.0010(17) 0.014(2)
C18 0.056(3) 0.074(4) 0.048(2) 0.005(2) 0.003(2) -0.002(3)
C19 0.040(2) 0.060(3) 0.040(2) 0.0063(19) -0.0003(17) 0.018(2)
C20 0.043(2) 0.074(3) 0.040(2) 0.010(2) 0.0035(19) 0.020(2)
O2W 0.145(5) 0.117(5) 0.152(5) -0.013(4) -0.006(4) -0.024(4)
O3W 0.123(6) 0.181(8) 0.209(9) -0.028(6) 0.037(6) 0.023(5)
O4W 0.205(10) 0.207(9) 0.264(11) -0.047(9) -0.012(8) -0.098(8)
O5W 0.185(13) 0.207(16) 0.47(3) 0.000 0.106(16) 0.000

loop_
_atom_type_symbol
_atom_type_description
_atom_type_scat_dispersion_real
_atom_type_scat_dispersion_imag
_atom_type_scat_source
C C 0.0033 0.0016 'International Tables Vol C Tables 4.2.6.8 and 6.1.1.4'
H H 0.0000 0.0000 'International Tables Vol C Tables 4.2.6.8 and 6.1.1.4'
N N 0.0061 0.0033 'International Tables Vol C Tables 4.2.6.8 and 6.1.1.4'
O O 0.0106 0.0060 'International Tables Vol C Tables 4.2.6.8 and 6.1.1.4'
Cl Cl 0.1484 0.1585 'International Tables Vol C Tables 4.2.6.8 and 6.1.1.4'
Cd Cd -0.8075 1.2024 'International Tables Vol C Tables 4.2.6.8 and 6.1.1.4'

loop_
_geom_angle_atom_site_label_1
_geom_angle_atom_site_label_2
_geom_angle_atom_site_label_3
_geom_angle
_geom_angle_site_symmetry_1
_geom_angle_site_symmetry_3
N1 Cd1 O1 88.34(12) . 5_656
N1 Cd1 O2 88.06(15) . 5_656
O1 Cd1 O2 53.49(14) 5_656 5_656
N1 Cd1 Cl1 89.38(11) . .
O1 Cd1 Cl1 149.87(12) 5_656 .
O2 Cd1 Cl1 96.41(13) 5_656 .
N1 Cd1 Cl2 91.43(10) . 7_647
O1 Cd1 Cl2 99.44(10) 5_656 7_647
O2 Cd1 Cl2 152.93(11) 5_656 7_647
Cl1 Cd1 Cl2 110.65(7) . 7_647
N1 Cd1 Cl2 176.35(10) . .
O1 Cd1 Cl2 88.64(9) 5_656 .
O2 Cd1 Cl2 91.80(12) 5_656 .
Cl1 Cd1 Cl2 94.26(6) . .
Cl2 Cd1 Cl2 87.03(4) 7_647 .
N1 Cd1 C20 89.63(13) . 5_656
O1 Cd1 C20 26.87(14) 5_656 5_656
O2 Cd1 C20 26.71(15) 5_656 5_656
Cl1 Cd1 C20 123.10(14) . 5_656
Cl2 Cd1 C20 126.25(12) 7_647 5_656
Cl2 Cd1 C20 88.61(10) . 5_656
Cd1 Cl2 Cd1 92.97(4) 7_647 .
C20 O1 Cd1 92.4(3) . 5_656
C20 O2 Cd1 91.8(3) . 5_656
C2 N1 C1 117.1(4) . .
C2 N1 Cd1 122.9(3) . .
C1 N1 Cd1 119.5(3) . .
C11 N2 C12 120.2(4) . .
C11 N2 C13 120.4(4) . .
C12 N2 C13 119.2(4) . .
N1 C1 C3 123.3(5) . .
N1 C2 C4 124.1(4) . .
C5 C3 C1 119.5(5) . .
C2 C4 C5 118.9(5) . .
C3 C5 C4 117.1(4) . .
C3 C5 C6 122.8(4) . .
C4 C5 C6 120.1(5) . .
C7 C6 C5 123.5(5) . .
C6 C7 C8 124.8(5) . .
C10 C8 C9 117.3(4) . .
C10 C8 C7 124.8(4) . .
C9 C8 C7 117.8(4) . .
C11 C9 C8 119.8(5) . .
C12 C10 C8 120.5(5) . .
N2 C11 C9 121.7(4) . .
N2 C12 C10 120.2(5) . .
N2 C13 C14 109.6(3) . .
C16 C14 C15 119.4(4) . .
C16 C14 C13 120.5(5) . .
C15 C14 C13 120.1(5) . .
C14 C15 C17 120.3(5) . .
C14 C16 C18 120.4(5) . .
C19 C17 C15 119.8(4) . .
C19 C18 C16 120.5(5) . .
C18 C19 C17 119.6(4) . .
C18 C19 C20 120.2(5) . .
C17 C19 C20 120.2(4) . .
O2 C20 O1 121.9(4) . .
O2 C20 C19 119.2(5) . .
O1 C20 C19 118.9(5) . .
O2 C20 Cd1 61.5(3) . 5_656
O1 C20 Cd1 60.7(2) . 5_656
C19 C20 Cd1 174.2(3) . 5_656

loop_
_geom_bond_atom_site_label_1
_geom_bond_atom_site_label_2
_geom_bond_distance
_geom_bond_site_symmetry_2
Cd1 N1 2.369(3) .
Cd1 O1 2.397(3) 5_656
Cd1 O2 2.414(4) 5_656
Cd1 Cl1 2.483(2) .
Cd1 Cl2 2.5502(12) 7_647
Cd1 Cl2 2.6455(10) .
Cd1 C20 2.746(5) 5_656
O1 C20 1.242(6) .
O2 C20 1.235(7) .
N1 C2 1.317(6) .
N1 C1 1.322(6) .
N2 C11 1.325(6) .
N2 C12 1.343(7) .
N2 C13 1.494(5) .
C1 C3 1.390(7) .
C2 C4 1.385(6) .
C3 C5 1.379(7) .
C4 C5 1.388(6) .
C5 C6 1.476(6) .
C6 C7 1.312(6) .
C7 C8 1.486(6) .
C8 C10 1.379(7) .
C8 C9 1.393(6) .
C9 C11 1.360(6) .
C10 C12 1.375(7) .
C13 C14 1.510(6) .
C14 C16 1.377(7) .
C14 C15 1.389(7) .
C15 C17 1.396(6) .
C16 C18 1.390(6) .
C17 C19 1.386(7) .
C18 C19 1.378(7) .
C19 C20 1.522(6) .
